data_2243873
loop_
_publ_author_name
'Shikhaliyev, Namiq Q.'
'Atio\(glu, Zeliha'
'Akkurt, Mehmet'
'Ahmadova, Nigar E.'
'Askerov, Rizvan K.'
'Bhattarai, Ajaya'

_publ_section_title
;
 Crystal structure and Hirshfeld surface analysis of
 1,3-bis{2,2-dichloro-1-[(<i>E</i>)-phenyldiazenyl]ethenyl}benzene
;
_journal_coeditor_code YK2154
_journal_issue 8
_journal_name_full 'Acta Crystallographica Section E'
_journal_page_first 814
_journal_page_last 818
_journal_paper_doi 10.1107/S2056989021007192
_journal_volume 77
_journal_year 2021
_chemical_formula_iupac 'C22 H14 Cl4 N4'
_chemical_formula_moiety 'C22 H14 Cl4 N4'
_chemical_formula_sum 'C22 H14 Cl4 N4'
_chemical_formula_weight 476.17
_chemical_name_common
;
1,3-Bis{2,2-dichloro-1-[(<i>E</i>)-phenyldiazenyl]ethenyl}benzene
;
_chemical_name_systematic
(<i>E</i>)-[2,2-Dichloro-1-(3-{2,2-dichloro-1-[(<i>E</i>)-2-phenyldiazen-1-yl]ethenyl}phenyl)ethenyl](phenyl)diazene
_space_group_crystal_system monoclinic
_space_group_IT_number 14
_space_group_name_Hall '-P 2ybc'
_space_group_name_H-M_alt 'P 1 21/c 1'
_atom_sites_solution_hydrogens geom
_atom_sites_solution_primary difmap
_atom_sites_solution_secondary difmap
_cell_angle_alpha 90
_cell_angle_beta 108.073(2)
_cell_angle_gamma 90
_cell_formula_units_Z 4
_cell_length_a 16.0289(10)
_cell_length_b 13.1213(8)
_cell_length_c 11.1286(7)
_cell_measurement_reflns_used 6439
_cell_measurement_temperature 296(2)
_cell_measurement_theta_max 26.39
_cell_measurement_theta_min 2.51
_cell_volume 2225.1(2)
_computing_cell_refinement
;
SAINT (Bruker, 2007)
;
_computing_data_collection
;
APEX3 (Bruker, 2007)
;
_computing_data_reduction
;
SAINT (Bruker, 2007)
;
_computing_molecular_graphics
;
ORTEP-3 for Windows (Farrugia, 2012)
;
_computing_publication_material
;
PLATON (Spek, 2020)
;
_computing_structure_refinement
;
<i>SHELXL2016/6</i> (Sheldrick, 2015b)
;
_computing_structure_solution
;
<i>SHELXT2016/6</i> (Sheldrick, 2015a)
;
_diffrn_ambient_temperature 296(2)
_diffrn_measured_fraction_theta_full 0.979
_diffrn_measured_fraction_theta_max 0.963
_diffrn_measurement_device_type 'Bruker APEXII CCD'
_diffrn_measurement_method '\f and \w scans'
_diffrn_radiation_type MoK\a
_diffrn_radiation_wavelength 0.71073
_diffrn_reflns_av_R_equivalents 0.0440
_diffrn_reflns_av_unetI/netI 0.0325
_diffrn_reflns_limit_h_max 20
_diffrn_reflns_limit_h_min -20
_diffrn_reflns_limit_k_max 16
_diffrn_reflns_limit_k_min -16
_diffrn_reflns_limit_l_max 13
_diffrn_reflns_limit_l_min -13
_diffrn_reflns_number 24362
_diffrn_reflns_theta_full 25.242
_diffrn_reflns_theta_max 26.408
_diffrn_reflns_theta_min 2.048
_exptl_absorpt_coefficient_mu 0.549
_exptl_absorpt_correction_T_max 0.7454
_exptl_absorpt_correction_T_min 0.6212
_exptl_absorpt_correction_type multi-scan
_exptl_absorpt_process_details
;
(SADABS; Krause <i>et al.</i>,  2015)
;
_exptl_crystal_colour colourless
_exptl_crystal_density_diffrn 1.421
_exptl_crystal_description prism
_exptl_crystal_F_000 968
_exptl_crystal_size_max 0.435
_exptl_crystal_size_mid 0.262
_exptl_crystal_size_min 0.122
_refine_diff_density_max 0.237
_refine_diff_density_min -0.250
_refine_ls_extinction_method none
_refine_ls_goodness_of_fit_ref 1.006
_refine_ls_hydrogen_treatment constr
_refine_ls_matrix_type full
_refine_ls_number_parameters 271
_refine_ls_number_reflns 4399
_refine_ls_number_restraints 0
_refine_ls_restrained_S_all 1.006
_refine_ls_R_factor_all 0.0702
_refine_ls_R_factor_gt 0.0464
_refine_ls_shift/su_max 0.001
_refine_ls_shift/su_mean 0.000
_refine_ls_structure_factor_coef Fsqd
_refine_ls_weighting_details 'w=1/[\s^2^(Fo^2^)+(0.0456P)^2^+1.0697P] where P=(Fo^2^+2Fc^2^)/3'
_refine_ls_weighting_scheme calc
_refine_ls_wR_factor_gt 0.1010
_refine_ls_wR_factor_ref 0.1117
_reflns_number_gt 3193
_reflns_number_total 4399
_reflns_threshold_expression 'I > 2\s(I)'
_cod_data_source_file yk2154sup1.cif
_cod_data_source_block I
_cod_original_sg_symbol_H-M 'P 21/c'
_cod_database_code 2243873
_shelx_space_group_comment
;
The symmetry employed for this shelxl refinement is uniquely defined
by the following loop, which should always be used as a source of
symmetry information in preference to the above space-group names.
They are only intended as comments.
;
_shelx_estimated_absorpt_t_min 0.796
_shelx_estimated_absorpt_t_max 0.936

loop_
_space_group_symop_operation_xyz
'x, y, z'
'-x, y+1/2, -z+1/2'
'-x, -y, -z'
'x, -y-1/2, z-1/2'

loop_
_atom_site_type_symbol
_atom_site_label
_atom_site_fract_x
_atom_site_fract_y
_atom_site_fract_z
_atom_site_U_iso_or_equiv
_atom_site_adp_type
_atom_site_calc_flag
_atom_site_occupancy
_atom_site_disorder_assembly
_atom_site_disorder_group
Cl Cl1 0.74226(5) 0.14141(5) -0.10025(7) 0.0592(2) Uani d 1 . .
Cl Cl2 0.81687(6) 0.33515(7) -0.12359(8) 0.0777(3) Uani d 1 . .
Cl Cl3 0.97228(5) 0.57996(7) 0.11006(7) 0.0736(3) Uani d 1 . .
Cl Cl4 1.05825(5) 0.63410(7) 0.36813(8) 0.0762(3) Uani d 1 . .
N N1 0.65092(13) 0.24501(16) 0.05084(19) 0.0467(5) Uani d 1 . .
N N2 0.60887(13) 0.28678(16) 0.11510(19) 0.0488(5) Uani d 1 . .
N N3 0.88872(14) 0.60214(16) 0.40656(19) 0.0469(5) Uani d 1 . .
N N4 0.81623(14) 0.58883(16) 0.42594(18) 0.0468(5) Uani d 1 . .
C C1 0.74926(16) 0.2676(2) -0.0611(2) 0.0472(6) Uani d 1 . .
C C2 0.70658(15) 0.31073(19) 0.0111(2) 0.0435(6) Uani d 1 . .
C C3 0.55342(16) 0.2175(2) 0.1536(2) 0.0480(6) Uani d 1 . .
C C4 0.5054(2) 0.2569(3) 0.2249(3) 0.0698(8) Uani d 1 . .
H H4A 0.510609 0.325648 0.246399 0.084 Uiso calc 1 . .
C C5 0.4494(2) 0.1959(3) 0.2652(3) 0.0830(10) Uani d 1 . .
H H5A 0.417287 0.223700 0.313982 0.100 Uiso calc 1 . .
C C6 0.44075(19) 0.0957(3) 0.2343(3) 0.0721(9) Uani d 1 . .
H H6A 0.402268 0.054889 0.260581 0.086 Uiso calc 1 . .
C C7 0.4887(2) 0.0553(3) 0.1645(3) 0.0730(9) Uani d 1 . .
H H7A 0.483059 -0.013532 0.143736 0.088 Uiso calc 1 . .
C C8 0.5458(2) 0.1151(2) 0.1240(3) 0.0641(8) Uani d 1 . .
H H8A 0.578832 0.086471 0.077119 0.077 Uiso calc 1 . .
C C9 0.71822(15) 0.41985(18) 0.0494(2) 0.0419(5) Uani d 1 . .
C C10 0.79331(15) 0.45017(18) 0.1441(2) 0.0409(5) Uani d 1 . .
H H10A 0.835438 0.401942 0.183488 0.049 Uiso calc 1 . .
C C11 0.80614(15) 0.55110(18) 0.1805(2) 0.0386(5) Uani d 1 . .
C C12 0.74374(16) 0.62289(19) 0.1206(2) 0.0465(6) Uani d 1 . .
H H12A 0.751924 0.691101 0.144018 0.056 Uiso calc 1 . .
C C13 0.66925(17) 0.5928(2) 0.0259(2) 0.0545(7) Uani d 1 . .
H H13A 0.627449 0.641110 -0.014303 0.065 Uiso calc 1 . .
C C14 0.65639(16) 0.4924(2) -0.0093(2) 0.0510(6) Uani d 1 . .
H H14A 0.605927 0.472971 -0.072944 0.061 Uiso calc 1 . .
C C15 0.96300(16) 0.5965(2) 0.2578(2) 0.0498(6) Uani d 1 . .
C C16 0.88676(15) 0.58312(18) 0.2816(2) 0.0418(5) Uani d 1 . .
C C17 0.82000(18) 0.60524(19) 0.5545(2) 0.0477(6) Uani d 1 . .
C C18 0.89313(19) 0.6384(2) 0.6491(2) 0.0571(7) Uani d 1 . .
H H18A 0.944637 0.653856 0.631148 0.068 Uiso calc 1 . .
C C19 0.8890(2) 0.6485(2) 0.7705(3) 0.0670(8) Uani d 1 . .
H H19A 0.938099 0.670842 0.834584 0.080 Uiso calc 1 . .
C C20 0.8130(3) 0.6258(2) 0.7979(3) 0.0717(9) Uani d 1 . .
H H20A 0.810894 0.632115 0.880182 0.086 Uiso calc 1 . .
C C21 0.7409(2) 0.5940(2) 0.7040(3) 0.0699(8) Uani d 1 . .
H H21A 0.689496 0.578686 0.722387 0.084 Uiso calc 1 . .
C C22 0.74340(19) 0.5843(2) 0.5820(3) 0.0589(7) Uani d 1 . .
H H22A 0.693555 0.563666 0.518131 0.071 Uiso calc 1 . .

loop_
_atom_site_aniso_label
_atom_site_aniso_U_11
_atom_site_aniso_U_22
_atom_site_aniso_U_33
_atom_site_aniso_U_12
_atom_site_aniso_U_13
_atom_site_aniso_U_23
Cl1 0.0678(4) 0.0510(4) 0.0588(4) 0.0018(3) 0.0197(3) -0.0113(3)
Cl2 0.0910(6) 0.0744(5) 0.0899(6) -0.0174(4) 0.0603(5) -0.0081(4)
Cl3 0.0575(4) 0.1103(7) 0.0610(5) -0.0054(4) 0.0302(3) -0.0060(4)
Cl4 0.0446(4) 0.0956(6) 0.0776(5) -0.0107(4) 0.0032(3) -0.0124(4)
N1 0.0497(11) 0.0487(13) 0.0435(12) -0.0082(10) 0.0171(10) -0.0042(10)
N2 0.0497(12) 0.0525(13) 0.0460(12) -0.0077(10) 0.0173(10) -0.0055(10)
N3 0.0532(12) 0.0440(12) 0.0414(11) -0.0046(10) 0.0115(10) -0.0043(9)
N4 0.0557(12) 0.0452(12) 0.0397(11) -0.0045(10) 0.0148(10) -0.0026(9)
C1 0.0491(14) 0.0484(15) 0.0438(14) -0.0029(12) 0.0141(11) -0.0023(11)
C2 0.0440(13) 0.0460(14) 0.0384(13) -0.0071(11) 0.0095(10) -0.0037(11)
C3 0.0451(13) 0.0547(16) 0.0432(14) -0.0065(12) 0.0122(11) -0.0016(12)
C4 0.0744(19) 0.065(2) 0.082(2) -0.0045(16) 0.0424(18) -0.0088(16)
C5 0.074(2) 0.099(3) 0.095(3) -0.006(2) 0.053(2) -0.004(2)
C6 0.0568(17) 0.093(3) 0.067(2) -0.0182(17) 0.0208(15) 0.0087(18)
C7 0.090(2) 0.062(2) 0.071(2) -0.0208(17) 0.0303(18) 0.0000(16)
C8 0.0746(19) 0.0585(19) 0.0672(19) -0.0088(15) 0.0335(16) -0.0058(15)
C9 0.0448(12) 0.0448(14) 0.0382(12) -0.0062(11) 0.0159(10) -0.0036(11)
C10 0.0415(12) 0.0418(14) 0.0399(13) -0.0003(10) 0.0136(10) 0.0027(10)
C11 0.0426(12) 0.0414(14) 0.0342(12) -0.0043(10) 0.0155(10) -0.0009(10)
C12 0.0528(14) 0.0410(14) 0.0471(14) 0.0010(11) 0.0177(12) -0.0023(11)
C13 0.0525(15) 0.0534(17) 0.0523(16) 0.0110(13) 0.0085(12) 0.0036(13)
C14 0.0461(13) 0.0591(17) 0.0422(14) -0.0033(12) 0.0056(11) -0.0045(12)
C15 0.0432(13) 0.0541(16) 0.0499(15) -0.0022(12) 0.0111(11) -0.0041(12)
C16 0.0454(13) 0.0371(13) 0.0419(13) -0.0019(10) 0.0117(10) -0.0017(10)
C17 0.0658(16) 0.0389(14) 0.0384(13) -0.0005(12) 0.0160(12) -0.0020(11)
C18 0.0664(17) 0.0538(17) 0.0474(15) -0.0019(14) 0.0125(13) -0.0034(13)
C19 0.090(2) 0.0604(19) 0.0432(16) -0.0001(17) 0.0098(15) -0.0027(13)
C20 0.112(3) 0.062(2) 0.0460(17) 0.0052(18) 0.0309(18) 0.0006(14)
C21 0.089(2) 0.071(2) 0.0593(19) -0.0048(18) 0.0366(17) -0.0004(16)
C22 0.0701(18) 0.0583(18) 0.0514(16) -0.0084(14) 0.0233(14) -0.0052(13)

loop_
_atom_type_symbol
_atom_type_description
_atom_type_scat_dispersion_real
_atom_type_scat_dispersion_imag
_atom_type_scat_source
C C 0.0033 0.0016 'International Tables Vol C Tables 4.2.6.8 and 6.1.1.4'
H H 0.0000 0.0000 'International Tables Vol C Tables 4.2.6.8 and 6.1.1.4'
N N 0.0061 0.0033 'International Tables Vol C Tables 4.2.6.8 and 6.1.1.4'
Cl Cl 0.1484 0.1585 'International Tables Vol C Tables 4.2.6.8 and 6.1.1.4'

loop_
_geom_angle_atom_site_label_1
_geom_angle_atom_site_label_2
_geom_angle_atom_site_label_3
_geom_angle_site_symmetry_1
_geom_angle_site_symmetry_3
_geom_angle
_geom_angle_publ_flag
N2 N1 C2 . . 114.7(2) ?
N1 N2 C3 . . 112.9(2) ?
N4 N3 C16 . . 114.0(2) ?
N3 N4 C17 . . 113.3(2) ?
C2 C1 Cl2 . . 122.4(2) ?
C2 C1 Cl1 . . 124.1(2) ?
Cl2 C1 Cl1 . . 113.55(15) ?
C1 C2 N1 . . 115.1(2) ?
C1 C2 C9 . . 122.6(2) ?
N1 C2 C9 . . 122.3(2) ?
C4 C3 C8 . . 118.9(3) ?
C4 C3 N2 . . 116.6(3) ?
C8 C3 N2 . . 124.5(2) ?
C3 C4 C5 . . 120.7(3) ?
C3 C4 H4A . . 119.7 ?
C5 C4 H4A . . 119.7 ?
C6 C5 C4 . . 120.4(3) ?
C6 C5 H5A . . 119.8 ?
C4 C5 H5A . . 119.8 ?
C5 C6 C7 . . 119.5(3) ?
C5 C6 H6A . . 120.2 ?
C7 C6 H6A . . 120.2 ?
C6 C7 C8 . . 121.0(3) ?
C6 C7 H7A . . 119.5 ?
C8 C7 H7A . . 119.5 ?
C3 C8 C7 . . 119.5(3) ?
C3 C8 H8A . . 120.2 ?
C7 C8 H8A . . 120.2 ?
C14 C9 C10 . . 119.1(2) ?
C14 C9 C2 . . 121.2(2) ?
C10 C9 C2 . . 119.6(2) ?
C11 C10 C9 . . 120.8(2) ?
C11 C10 H10A . . 119.6 ?
C9 C10 H10A . . 119.6 ?
C10 C11 C12 . . 119.4(2) ?
C10 C11 C16 . . 120.5(2) ?
C12 C11 C16 . . 120.0(2) ?
C13 C12 C11 . . 119.8(2) ?
C13 C12 H12A . . 120.1 ?
C11 C12 H12A . . 120.1 ?
C14 C13 C12 . . 120.6(2) ?
C14 C13 H13A . . 119.7 ?
C12 C13 H13A . . 119.7 ?
C13 C14 C9 . . 120.2(2) ?
C13 C14 H14A . . 119.9 ?
C9 C14 H14A . . 119.9 ?
C16 C15 Cl4 . . 124.2(2) ?
C16 C15 Cl3 . . 122.0(2) ?
Cl4 C15 Cl3 . . 113.76(15) ?
C15 C16 N3 . . 115.6(2) ?
C15 C16 C11 . . 121.3(2) ?
N3 C16 C11 . . 123.2(2) ?
C18 C17 C22 . . 119.7(3) ?
C18 C17 N4 . . 125.0(3) ?
C22 C17 N4 . . 115.3(2) ?
C19 C18 C17 . . 119.3(3) ?
C19 C18 H18A . . 120.3 ?
C17 C18 H18A . . 120.3 ?
C20 C19 C18 . . 120.7(3) ?
C20 C19 H19A . . 119.7 ?
C18 C19 H19A . . 119.7 ?
C21 C20 C19 . . 119.7(3) ?
C21 C20 H20A . . 120.2 ?
C19 C20 H20A . . 120.2 ?
C20 C21 C22 . . 120.5(3) ?
C20 C21 H21A . . 119.7 ?
C22 C21 H21A . . 119.7 ?
C21 C22 C17 . . 120.0(3) ?
C21 C22 H22A . . 120.0 ?
C17 C22 H22A . . 120.0 ?

loop_
_geom_bond_atom_site_label_1
_geom_bond_atom_site_label_2
_geom_bond_site_symmetry_2
_geom_bond_distance
_geom_bond_publ_flag
Cl1 C1 . 1.707(3) ?
Cl2 C1 . 1.706(3) ?
Cl3 C15 . 1.710(3) ?
Cl4 C15 . 1.709(2) ?
N1 N2 . 1.251(3) ?
N1 C2 . 1.407(3) ?
N2 C3 . 1.427(3) ?
N3 N4 . 1.258(3) ?
N3 C16 . 1.404(3) ?
N4 C17 . 1.430(3) ?
C1 C2 . 1.333(3) ?
C2 C9 . 1.489(3) ?
C3 C4 . 1.367(4) ?
C3 C8 . 1.380(4) ?
C4 C5 . 1.378(4) ?
C4 H4A . 0.9300 ?
C5 C6 . 1.356(5) ?
C5 H5A . 0.9300 ?
C6 C7 . 1.358(4) ?
C6 H6A . 0.9300 ?
C7 C8 . 1.383(4) ?
C7 H7A . 0.9300 ?
C8 H8A . 0.9300 ?
C9 C14 . 1.383(3) ?
C9 C10 . 1.389(3) ?
C10 C11 . 1.381(3) ?
C10 H10A . 0.9300 ?
C11 C12 . 1.385(3) ?
C11 C16 . 1.487(3) ?
C12 C13 . 1.383(3) ?
C12 H12A . 0.9300 ?
C13 C14 . 1.372(4) ?
C13 H13A . 0.9300 ?
C14 H14A . 0.9300 ?
C15 C16 . 1.340(3) ?
C17 C18 . 1.381(4) ?
C17 C22 . 1.382(4) ?
C18 C19 . 1.380(4) ?
C18 H18A . 0.9300 ?
C19 C20 . 1.378(4) ?
C19 H19A . 0.9300 ?
C20 C21 . 1.361(4) ?
C20 H20A . 0.9300 ?
C21 C22 . 1.376(4) ?
C21 H21A . 0.9300 ?
C22 H22A . 0.9300 ?

loop_
_geom_hbond_atom_site_label_D
_geom_hbond_atom_site_label_H
_geom_hbond_atom_site_label_A
_geom_hbond_site_symmetry_A
_geom_hbond_distance_DH
_geom_hbond_distance_HA
_geom_hbond_distance_DA
_geom_hbond_angle_DHA
_geom_hbond_publ_flag
C12 H12A Cg3 4_575 0.93 2.72 3.610(3) 162 yes

loop_
_geom_torsion_atom_site_label_1
_geom_torsion_atom_site_label_2
_geom_torsion_atom_site_label_3
_geom_torsion_atom_site_label_4
_geom_torsion_site_symmetry_1
_geom_torsion_site_symmetry_2
_geom_torsion_site_symmetry_3
_geom_torsion_site_symmetry_4
_geom_torsion
_geom_torsion_publ_flag
C2 N1 N2 C3 . . . . -179.88(19) ?
C16 N3 N4 C17 . . . . 178.1(2) ?
Cl1 C1 C2 N1 . . . . -2.4(3) ?
Cl2 C1 C2 C9 . . . . -3.6(3) ?
Cl1 C1 C2 C9 . . . . 176.39(18) ?
N2 N1 C2 C1 . . . . -177.7(2) ?
N2 N1 C2 C9 . . . . 3.5(3) ?
N1 N2 C3 C4 . . . . 179.7(2) ?
N1 N2 C3 C8 . . . . -0.1(4) ?
C8 C3 C4 C5 . . . . -0.9(5) ?
N2 C3 C4 C5 . . . . 179.3(3) ?
C3 C4 C5 C6 . . . . -0.3(5) ?
C4 C5 C6 C7 . . . . 0.9(5) ?
C5 C6 C7 C8 . . . . -0.4(5) ?
C4 C3 C8 C7 . . . . 1.4(4) ?
N2 C3 C8 C7 . . . . -178.8(3) ?
C6 C7 C8 C3 . . . . -0.7(5) ?
C1 C2 C9 C14 . . . . 102.4(3) ?
N1 C2 C9 C14 . . . . -79.0(3) ?
C1 C2 C9 C10 . . . . -76.3(3) ?
N1 C2 C9 C10 . . . . 102.4(3) ?
C14 C9 C10 C11 . . . . 0.6(3) ?
C2 C9 C10 C11 . . . . 179.3(2) ?
C9 C10 C11 C12 . . . . -0.8(3) ?
C9 C10 C11 C16 . . . . -179.8(2) ?
C10 C11 C12 C13 . . . . 0.4(4) ?
C16 C11 C12 C13 . . . . 179.5(2) ?
C11 C12 C13 C14 . . . . 0.1(4) ?
C12 C13 C14 C9 . . . . -0.2(4) ?
C10 C9 C14 C13 . . . . -0.1(4) ?
C2 C9 C14 C13 . . . . -178.8(2) ?
Cl4 C15 C16 N3 . . . . 0.0(3) ?
Cl3 C15 C16 N3 . . . . -178.32(18) ?
Cl4 C15 C16 C11 . . . . 179.46(19) ?
Cl3 C15 C16 C11 . . . . 1.2(4) ?
N4 N3 C16 C15 . . . . -179.9(2) ?
N4 N3 C16 C11 . . . . 0.6(3) ?
C10 C11 C16 C15 . . . . 79.5(3) ?
C12 C11 C16 C15 . . . . -99.6(3) ?
C10 C11 C16 N3 . . . . -101.1(3) ?
C12 C11 C16 N3 . . . . 79.9(3) ?
N3 N4 C17 C18 . . . . 3.8(4) ?
N3 N4 C17 C22 . . . . -175.5(2) ?
C22 C17 C18 C19 . . . . 1.1(4) ?
N4 C17 C18 C19 . . . . -178.1(2) ?
C17 C18 C19 C20 . . . . 0.0(4) ?
C18 C19 C20 C21 . . . . -0.6(5) ?
C19 C20 C21 C22 . . . . 0.1(5) ?
C20 C21 C22 C17 . . . . 1.1(5) ?
C18 C17 C22 C21 . . . . -1.7(4) ?
N4 C17 C22 C21 . . . . 177.6(3) ?

_cod_database_fobs_code 2243873
